data_4119818
loop_
_publ_author_name
'Weidong Rao'
'Ming Joo Koh'
'Dan Li'
'Hajime Hirao'
'Philip Wai Hong Chan'

_publ_section_title
;
 Gold-Catalyzed Cycloisomerization of 1,6-Diyne Carbonates and Esters to
 2,4a-Dihydro-1H-fluorenes
;
_journal_name_full 'Journal of the American Chemical Society'
_journal_page_first 7926
_journal_page_last 7932
_journal_paper_doi 10.1021/ja4032727
_journal_volume 135
_journal_year 2013
_chemical_formula_sum 'C35.5 H57 Au Cl F6 N P Sb'
_chemical_formula_weight 996.96
_chemical_name_systematic
; 
 ? 
;
_space_group_IT_number 2
_symmetry_cell_setting triclinic
_symmetry_space_group_name_Hall '-P 1'
_symmetry_space_group_name_H-M 'P -1'
_atom_sites_solution_hydrogens geom
_atom_sites_solution_primary direct
_atom_sites_solution_secondary difmap
_audit_creation_method SHELXL-97
_cell_angle_alpha 88.1340(10)
_cell_angle_beta 84.9200(10)
_cell_angle_gamma 84.2460(10)
_cell_formula_units_Z 4
_cell_length_a 8.7642(2)
_cell_length_b 19.0150(4)
_cell_length_c 23.7599(5)
_cell_measurement_reflns_used 9848
_cell_measurement_temperature 103(2)
_cell_measurement_theta_max 30.91
_cell_measurement_theta_min 2.34
_cell_volume 3923.07(15)
_computing_cell_refinement 'Bruker SAINT'
_computing_data_collection 'Bruker APEX2'
_computing_data_reduction 'Bruker SAINT'
_computing_molecular_graphics 'Bruker SHELXTL'
_computing_publication_material 'Bruker SHELXTL'
_computing_structure_refinement 'SHELXL-97 (Sheldrick, 2008)'
_computing_structure_solution 'SHELXS-97 (Sheldrick, 2008)'
_diffrn_ambient_temperature 103(2)
_diffrn_measured_fraction_theta_full 0.996
_diffrn_measured_fraction_theta_max 0.996
_diffrn_measurement_device_type 'Bruker APEX-II CCD'
_diffrn_measurement_method '\f and \w scans'
_diffrn_radiation_monochromator graphite
_diffrn_radiation_source 'fine-focus sealed tube'
_diffrn_radiation_type MoK\a
_diffrn_radiation_wavelength 0.71073
_diffrn_reflns_av_R_equivalents 0.0354
_diffrn_reflns_av_sigmaI/netI 0.0485
_diffrn_reflns_limit_h_max 12
_diffrn_reflns_limit_h_min -6
_diffrn_reflns_limit_k_max 27
_diffrn_reflns_limit_k_min -27
_diffrn_reflns_limit_l_max 34
_diffrn_reflns_limit_l_min -33
_diffrn_reflns_number 76174
_diffrn_reflns_theta_full 31.01
_diffrn_reflns_theta_max 31.01
_diffrn_reflns_theta_min 1.72
_exptl_absorpt_coefficient_mu 4.586
_exptl_absorpt_correction_T_max 0.6570
_exptl_absorpt_correction_T_min 0.2613
_exptl_absorpt_correction_type multi-scan
_exptl_absorpt_process_details sadabs
_exptl_crystal_colour colourless
_exptl_crystal_density_diffrn 1.688
_exptl_crystal_description prism
_exptl_crystal_F_000 1972
_exptl_crystal_size_max 0.40
_exptl_crystal_size_mid 0.16
_exptl_crystal_size_min 0.10
_refine_diff_density_max 2.389
_refine_diff_density_min -1.726
_refine_diff_density_rms 0.266
_refine_ls_extinction_method none
_refine_ls_goodness_of_fit_ref 1.085
_refine_ls_hydrogen_treatment constr
_refine_ls_matrix_type full
_refine_ls_number_parameters 1046
_refine_ls_number_reflns 24949
_refine_ls_number_restraints 696
_refine_ls_restrained_S_all 1.077
_refine_ls_R_factor_all 0.0510
_refine_ls_R_factor_gt 0.0334
_refine_ls_shift/su_max 0.003
_refine_ls_shift/su_mean 0.000
_refine_ls_structure_factor_coef Fsqd
_refine_ls_weighting_details 'calc w=1/[\s^2^(Fo^2^)+(0.0535P)^2^+0.3148P] where P=(Fo^2^+2Fc^2^)/3'
_refine_ls_weighting_scheme calc
_refine_ls_wR_factor_gt 0.0823
_refine_ls_wR_factor_ref 0.1014
_reflns_number_gt 19736
_reflns_number_total 24949
_reflns_threshold_expression >2sigma(I)
_cod_data_source_file ja4032727_si_005.cif
_cod_data_source_block chan192s
_cod_original_formula_sum 'C35.50 H57 Au Cl F6 N P Sb'
_cod_database_code 4119818

loop_
_symmetry_equiv_pos_as_xyz
'x, y, z'
'-x, -y, -z'

loop_
_atom_site_label
_atom_site_type_symbol
_atom_site_fract_x
_atom_site_fract_y
_atom_site_fract_z
_atom_site_U_iso_or_equiv
_atom_site_adp_type
_atom_site_occupancy
_atom_site_symmetry_multiplicity
_atom_site_calc_flag
_atom_site_refinement_flags
_atom_site_disorder_assembly
_atom_site_disorder_group
Au1 Au 0.399150(14) 0.188261(7) 0.055687(6) 0.01424(4) Uani 1 1 d . . .
Au2 Au 0.527563(16) 0.685431(8) 0.407726(7) 0.02114(4) Uani 1 1 d . A .
C1 C 0.6163(4) 0.0432(2) 0.05316(15) 0.0172(7) Uani 1 1 d . . .
C2 C 0.7109(5) -0.0235(2) 0.04612(18) 0.0276(9) Uani 1 1 d . . .
H2A H 0.6530 -0.0620 0.0621 0.041 Uiso 1 1 calc R . .
H2B H 0.8043 -0.0223 0.0657 0.041 Uiso 1 1 calc R . .
H2C H 0.7392 -0.0311 0.0058 0.041 Uiso 1 1 calc R . .
C3 C 0.3619(4) 0.3533(2) -0.00373(16) 0.0186(7) Uani 1 1 d . . .
C4 C 0.2881(5) 0.3952(2) -0.05307(18) 0.0279(9) Uani 1 1 d . . .
H4A H 0.2517 0.4433 -0.0411 0.042 Uiso 1 1 calc RD . .
H4B H 0.2011 0.3716 -0.0638 0.042 Uiso 1 1 calc RD . .
H4C H 0.3649 0.3974 -0.0855 0.042 Uiso 1 1 calc R . .
C5 C 0.4106(5) 0.4053(2) 0.03772(19) 0.0276(9) Uani 1 1 d . . .
H5A H 0.4881 0.4334 0.0184 0.041 Uiso 1 1 calc R . .
H5B H 0.4543 0.3789 0.0696 0.041 Uiso 1 1 calc R . .
H5C H 0.3207 0.4367 0.0517 0.041 Uiso 1 1 calc R . .
C6 C 0.5064(4) 0.3104(2) -0.03163(18) 0.0264(9) Uani 1 1 d . . .
H6A H 0.5705 0.3425 -0.0538 0.040 Uiso 1 1 calc R . .
H6B H 0.4750 0.2754 -0.0565 0.040 Uiso 1 1 calc R . .
H6C H 0.5653 0.2863 -0.0023 0.040 Uiso 1 1 calc R . .
C7 C 0.0926(4) 0.2542(2) -0.00582(15) 0.0166(7) Uani 1 1 d . . .
C8 C 0.1780(5) 0.2210(2) -0.05878(17) 0.0242(8) Uani 1 1 d . . .
H8A H 0.1087 0.1936 -0.0774 0.036 Uiso 1 1 calc R . .
H8B H 0.2671 0.1897 -0.0482 0.036 Uiso 1 1 calc R . .
H8C H 0.2128 0.2583 -0.0848 0.036 Uiso 1 1 calc R . .
C9 C -0.0409(4) 0.3054(2) -0.02343(19) 0.0269(9) Uani 1 1 d . . .
H9A H -0.0009 0.3427 -0.0483 0.040 Uiso 1 1 calc R . .
H9B H -0.0974 0.3267 0.0103 0.040 Uiso 1 1 calc R . .
H9C H -0.1102 0.2798 -0.0435 0.040 Uiso 1 1 calc R . .
C10 C 0.0231(5) 0.1939(2) 0.03020(17) 0.0257(9) Uani 1 1 d . . .
H10A H -0.0333 0.2135 0.0646 0.038 Uiso 1 1 calc R . .
H10B H 0.1060 0.1587 0.0405 0.038 Uiso 1 1 calc R . .
H10C H -0.0475 0.1715 0.0083 0.038 Uiso 1 1 calc R . .
C11 C 0.1503(4) 0.32350(18) 0.10710(14) 0.0115(6) Uani 1 1 d . . .
C12 C 0.0449(4) 0.38514(18) 0.10900(15) 0.0148(7) Uani 1 1 d . . .
C13 C 0.0091(4) 0.4286(2) 0.05663(16) 0.0219(8) Uani 1 1 d . . .
H13A H -0.1023 0.4333 0.0535 0.033 Uiso 1 1 calc R . .
H13B H 0.0618 0.4051 0.0232 0.033 Uiso 1 1 calc RD . .
H13C H 0.0444 0.4756 0.0592 0.033 Uiso 1 1 calc R . .
C14 C -0.0271(4) 0.41002(18) 0.16036(16) 0.0156(7) Uani 1 1 d . . .
C15 C -0.1453(4) 0.4734(2) 0.16064(18) 0.0241(8) Uani 1 1 d . . .
H15A H -0.0935 0.5163 0.1520 0.036 Uiso 1 1 calc R . .
H15B H -0.2021 0.4772 0.1980 0.036 Uiso 1 1 calc R . .
H15C H -0.2172 0.4680 0.1321 0.036 Uiso 1 1 calc R . .
C16 C 0.0120(4) 0.37747(18) 0.21136(15) 0.0133(6) Uani 1 1 d . . .
C17 C -0.0610(4) 0.4075(2) 0.26646(16) 0.0190(7) Uani 1 1 d . . .
H17A H -0.0084 0.3843 0.2979 0.029 Uiso 1 1 calc R . .
H17B H -0.1700 0.3991 0.2709 0.029 Uiso 1 1 calc R . .
H17C H -0.0518 0.4584 0.2664 0.029 Uiso 1 1 calc R . .
C18 C 0.1207(4) 0.31846(18) 0.21067(15) 0.0125(6) Uani 1 1 d . . .
C19 C 0.1658(4) 0.2868(2) 0.26699(15) 0.0187(7) Uani 1 1 d . . .
H19A H 0.2186 0.3208 0.2863 0.028 Uiso 1 1 calc R . .
H19B H 0.2347 0.2434 0.2606 0.028 Uiso 1 1 calc R . .
H19C H 0.0731 0.2757 0.2904 0.028 Uiso 1 1 calc R . .
C20 C 0.1869(3) 0.28926(17) 0.15930(15) 0.0111(6) Uani 1 1 d . . .
C21 C 0.2937(4) 0.22279(17) 0.16677(14) 0.0106(6) Uani 1 1 d . . .
C22 C 0.4498(3) 0.22709(18) 0.17675(14) 0.0108(6) Uani 1 1 d . . .
C23 C 0.5256(4) 0.29558(19) 0.16875(16) 0.0151(7) Uani 1 1 d . . .
H23 H 0.4513 0.3318 0.1518 0.018 Uiso 1 1 calc R . .
C24 C 0.5659(5) 0.3237(2) 0.22411(17) 0.0235(8) Uani 1 1 d . . .
H24A H 0.4736 0.3286 0.2507 0.035 Uiso 1 1 calc R . .
H24B H 0.6053 0.3699 0.2172 0.035 Uiso 1 1 calc R . .
H24C H 0.6447 0.2907 0.2401 0.035 Uiso 1 1 calc R . .
C25 C 0.6720(4) 0.2861(2) 0.12780(18) 0.0228(8) Uani 1 1 d . . .
H25A H 0.7110 0.3322 0.1194 0.034 Uiso 1 1 calc R . .
H25B H 0.6478 0.2657 0.0927 0.034 Uiso 1 1 calc R . .
H25C H 0.7506 0.2544 0.1453 0.034 Uiso 1 1 calc R . .
C26 C 0.5346(4) 0.16728(18) 0.19789(15) 0.0129(6) Uani 1 1 d . . .
H26 H 0.6394 0.1703 0.2041 0.015 Uiso 1 1 calc R . .
C27 C 0.4724(4) 0.10382(18) 0.21020(14) 0.0124(6) Uani 1 1 d . . .
C28 C 0.5647(4) 0.04137(19) 0.23736(15) 0.0154(7) Uani 1 1 d . . .
H28 H 0.6526 0.0602 0.2541 0.019 Uiso 1 1 calc R . .
C29 C 0.6332(4) -0.0125(2) 0.19308(17) 0.0204(8) Uani 1 1 d . . .
H29A H 0.6930 -0.0516 0.2115 0.031 Uiso 1 1 calc R . .
H29B H 0.7005 0.0105 0.1646 0.031 Uiso 1 1 calc R . .
H29C H 0.5498 -0.0309 0.1748 0.031 Uiso 1 1 calc R . .
C30 C 0.4702(4) 0.0061(2) 0.28520(17) 0.0211(8) Uani 1 1 d . . .
H30A H 0.4244 0.0418 0.3121 0.032 Uiso 1 1 calc R . .
H30B H 0.5372 -0.0295 0.3046 0.032 Uiso 1 1 calc R . .
H30C H 0.3884 -0.0168 0.2697 0.032 Uiso 1 1 calc R . .
C31 C 0.3208(3) 0.09941(18) 0.19795(15) 0.0128(6) Uani 1 1 d . . .
H31 H 0.2782 0.0555 0.2036 0.015 Uiso 1 1 calc R . .
C32 C 0.2305(3) 0.15714(18) 0.17775(15) 0.0122(6) Uani 1 1 d . . .
C33 C 0.0608(4) 0.14919(18) 0.17276(16) 0.0153(7) Uani 1 1 d . . .
H33 H 0.0174 0.1905 0.1501 0.018 Uiso 1 1 calc R . .
C34 C 0.0369(4) 0.0811(2) 0.14251(19) 0.0239(8) Uani 1 1 d . . .
H34A H 0.1056 0.0771 0.1077 0.036 Uiso 1 1 calc R . .
H34B H -0.0702 0.0829 0.1332 0.036 Uiso 1 1 calc R . .
H34C H 0.0600 0.0400 0.1674 0.036 Uiso 1 1 calc R . .
C35 C -0.0287(4) 0.1499(2) 0.23119(18) 0.0244(9) Uani 1 1 d . . .
H35A H 0.0269 0.1176 0.2570 0.037 Uiso 1 1 calc R . .
H35B H -0.1311 0.1347 0.2281 0.037 Uiso 1 1 calc R . .
H35C H -0.0391 0.1979 0.2458 0.037 Uiso 1 1 calc R . .
C36 C 0.3266(4) 0.6033(2) 0.50073(18) 0.0224(8) Uani 1 1 d . . .
C37 C 0.2452(5) 0.5562(2) 0.53937(19) 0.0286(9) Uani 1 1 d . . .
H37A H 0.2487 0.5097 0.5225 0.043 Uiso 1 1 calc R . .
H37B H 0.1377 0.5758 0.5467 0.043 Uiso 1 1 calc R . .
H37C H 0.2941 0.5515 0.5750 0.043 Uiso 1 1 calc R . .
C38 C 0.8633(8) 0.6511(4) 0.3258(3) 0.0204(16) Uani 0.696(8) 1 d PDU A 1
C39 C 0.9229(8) 0.6251(3) 0.2659(3) 0.0322(16) Uani 0.696(8) 1 d PDU A 1
H39A H 0.9949 0.5826 0.2691 0.048 Uiso 0.696(8) 1 calc PR A 1
H39B H 0.9757 0.6623 0.2450 0.048 Uiso 0.696(8) 1 calc PR A 1
H39C H 0.8359 0.6141 0.2456 0.048 Uiso 0.696(8) 1 calc PR A 1
C40 C 0.8159(10) 0.5853(4) 0.3601(3) 0.0300(18) Uani 0.696(8) 1 d PDU A 1
H40A H 0.9030 0.5486 0.3588 0.045 Uiso 0.696(8) 1 calc PR A 1
H40B H 0.7289 0.5674 0.3438 0.045 Uiso 0.696(8) 1 calc PR A 1
H40C H 0.7858 0.5981 0.3994 0.045 Uiso 0.696(8) 1 calc PR A 1
C41 C 0.9910(6) 0.6808(3) 0.3546(3) 0.0246(14) Uani 0.696(8) 1 d PDU A 1
H41A H 0.9522 0.6950 0.3929 0.037 Uiso 0.696(8) 1 calc PR A 1
H41B H 1.0247 0.7219 0.3329 0.037 Uiso 0.696(8) 1 calc PR A 1
H41C H 1.0781 0.6444 0.3565 0.037 Uiso 0.696(8) 1 calc PR A 1
C38A C 0.8572(16) 0.6480(8) 0.3414(6) 0.027(5) Uani 0.304(8) 1 d PDU A 2
C39A C 0.9917(15) 0.6512(8) 0.2946(7) 0.043(4) Uani 0.304(8) 1 d PDU A 2
H39D H 1.0405 0.6949 0.2979 0.064 Uiso 0.304(8) 1 calc PR A 2
H39E H 0.9519 0.6504 0.2574 0.064 Uiso 0.304(8) 1 calc PR A 2
H39F H 1.0677 0.6104 0.2990 0.064 Uiso 0.304(8) 1 calc PR A 2
C40A C 0.803(2) 0.5728(7) 0.3385(9) 0.037(5) Uani 0.304(8) 1 d PDU A 2
H40D H 0.8853 0.5373 0.3491 0.056 Uiso 0.304(8) 1 calc PR A 2
H40E H 0.7785 0.5646 0.3000 0.056 Uiso 0.304(8) 1 calc PR A 2
H40F H 0.7112 0.5691 0.3648 0.056 Uiso 0.304(8) 1 calc PR A 2
C41A C 0.9216(16) 0.6528(7) 0.3996(5) 0.034(4) Uani 0.304(8) 1 d PDU A 2
H41D H 0.8389 0.6484 0.4297 0.051 Uiso 0.304(8) 1 calc PR A 2
H41E H 0.9630 0.6985 0.4021 0.051 Uiso 0.304(8) 1 calc PR A 2
H41F H 1.0037 0.6145 0.4038 0.051 Uiso 0.304(8) 1 calc PR A 2
C42 C 0.5678(10) 0.7197(5) 0.2684(3) 0.025(2) Uani 0.692(10) 1 d PDU A 1
C43 C 0.6436(8) 0.7350(4) 0.2079(2) 0.0348(18) Uani 0.692(10) 1 d PDU A 1
H43A H 0.5750 0.7238 0.1797 0.052 Uiso 0.692(10) 1 calc PR A 1
H43B H 0.7420 0.7057 0.2019 0.052 Uiso 0.692(10) 1 calc PR A 1
H43C H 0.6614 0.7850 0.2041 0.052 Uiso 0.692(10) 1 calc PR A 1
C44 C 0.5079(10) 0.6455(4) 0.2671(4) 0.0358(19) Uani 0.692(10) 1 d PDU A 1
H44A H 0.4605 0.6333 0.3046 0.054 Uiso 0.692(10) 1 calc PR A 1
H44B H 0.5941 0.6102 0.2565 0.054 Uiso 0.692(10) 1 calc PR A 1
H44C H 0.4314 0.6463 0.2393 0.054 Uiso 0.692(10) 1 calc PR A 1
C45 C 0.4282(8) 0.7750(4) 0.2775(3) 0.0340(18) Uani 0.692(10) 1 d PDU A 1
H45A H 0.4638 0.8218 0.2810 0.051 Uiso 0.692(10) 1 calc PR A 1
H45B H 0.3658 0.7629 0.3121 0.051 Uiso 0.692(10) 1 calc PR A 1
H45C H 0.3659 0.7757 0.2451 0.051 Uiso 0.692(10) 1 calc PR A 1
C42A C 0.5820(19) 0.7120(9) 0.2662(6) 0.025(5) Uani 0.308(10) 1 d PDU A 2
C43A C 0.4558(19) 0.6638(9) 0.2846(7) 0.032(4) Uani 0.308(10) 1 d PDU A 2
H43D H 0.3935 0.6833 0.3179 0.047 Uiso 0.308(10) 1 calc PR A 2
H43E H 0.5032 0.6165 0.2941 0.047 Uiso 0.308(10) 1 calc PR A 2
H43F H 0.3900 0.6607 0.2537 0.047 Uiso 0.308(10) 1 calc PR A 2
C44A C 0.5130(18) 0.7881(7) 0.2568(6) 0.028(3) Uani 0.308(10) 1 d PDU A 2
H44D H 0.4400 0.7893 0.2277 0.043 Uiso 0.308(10) 1 calc PR A 2
H44E H 0.5955 0.8177 0.2444 0.043 Uiso 0.308(10) 1 calc PR A 2
H44F H 0.4593 0.8059 0.2922 0.043 Uiso 0.308(10) 1 calc PR A 2
C45A C 0.6809(18) 0.6827(9) 0.2141(6) 0.037(4) Uani 0.308(10) 1 d PDU A 2
H45D H 0.6228 0.6511 0.1945 0.055 Uiso 0.308(10) 1 calc PR A 2
H45E H 0.7750 0.6564 0.2260 0.055 Uiso 0.308(10) 1 calc PRD A 2
H45F H 0.7080 0.7219 0.1886 0.055 Uiso 0.308(10) 1 calc PRD A 2
C46 C 0.7396(4) 0.80968(18) 0.34499(15) 0.0143(7) Uani 1 1 d . A .
C47 C 0.8400(4) 0.84311(19) 0.30528(15) 0.0150(7) Uani 1 1 d . . .
C48 C 0.9147(5) 0.8078(2) 0.25274(17) 0.0230(8) Uani 1 1 d . . .
H48A H 0.8874 0.8366 0.2195 0.034 Uiso 1 1 calc R . .
H48B H 0.8788 0.7609 0.2505 0.034 Uiso 1 1 calc RD . .
H48C H 1.0268 0.8030 0.2540 0.034 Uiso 1 1 calc R . .
C49 C 0.8781(4) 0.91134(19) 0.31415(15) 0.0150(7) Uani 1 1 d . . .
C50 C 0.9881(5) 0.9451(2) 0.27183(18) 0.0253(8) Uani 1 1 d . . .
H50A H 0.9341 0.9863 0.2539 0.038 Uiso 1 1 calc RD . .
H50B H 1.0285 0.9109 0.2429 0.038 Uiso 1 1 calc R . .
H50C H 1.0734 0.9600 0.2911 0.038 Uiso 1 1 calc RD . .
C51 C 0.8164(4) 0.94740(18) 0.36203(15) 0.0139(7) Uani 1 1 d . . .
C52 C 0.8557(4) 1.0218(2) 0.37096(18) 0.0235(8) Uani 1 1 d . . .
H52A H 0.9226 1.0213 0.4019 0.035 Uiso 1 1 calc R . .
H52B H 0.7609 1.0525 0.3805 0.035 Uiso 1 1 calc R . .
H52C H 0.9091 1.0397 0.3363 0.035 Uiso 1 1 calc RD . .
C53 C 0.7192(4) 0.91453(19) 0.40253(15) 0.0138(7) Uani 1 1 d . . .
C54 C 0.6592(5) 0.9563(2) 0.45451(19) 0.0286(9) Uani 1 1 d . . .
H54A H 0.7458 0.9658 0.4756 0.043 Uiso 1 1 calc R . .
H54B H 0.5888 0.9290 0.4786 0.043 Uiso 1 1 calc R . .
H54C H 0.6044 1.0012 0.4429 0.043 Uiso 1 1 calc R . .
C55 C 0.6800(3) 0.84591(18) 0.39489(14) 0.0120(6) Uani 1 1 d . . .
C56 C 0.5801(4) 0.81825(18) 0.44423(14) 0.0118(6) Uani 1 1 d . B .
C57 C 0.6501(4) 0.7881(2) 0.49189(16) 0.0176(7) Uani 1 1 d D . .
C58 C 0.8231(8) 0.7678(5) 0.4909(4) 0.032(2) Uani 0.748(19) 1 d PDU B 1
H58 H 0.8697 0.7768 0.4517 0.038 Uiso 0.748(19) 1 calc PR B 1
C59 C 0.8614(7) 0.6887(5) 0.5058(4) 0.035(2) Uani 0.748(19) 1 d PDU B 1
H59A H 0.8451 0.6812 0.5468 0.052 Uiso 0.748(19) 1 calc PR B 1
H59B H 0.9691 0.6742 0.4932 0.052 Uiso 0.748(19) 1 calc PR B 1
H59C H 0.7942 0.6605 0.4870 0.052 Uiso 0.748(19) 1 calc PR B 1
C60 C 0.8949(9) 0.8132(6) 0.5306(3) 0.039(2) Uani 0.748(19) 1 d PDU B 1
H60A H 0.8739 0.8631 0.5197 0.059 Uiso 0.748(19) 1 calc PR B 1
H60B H 1.0063 0.8004 0.5285 0.059 Uiso 0.748(19) 1 calc PR B 1
H60C H 0.8507 0.8053 0.5694 0.059 Uiso 0.748(19) 1 calc PR B 1
C58A C 0.8250(19) 0.7811(8) 0.4953(11) 0.022(5) Uani 0.252(19) 1 d PDU B 2
H58A H 0.8776 0.7782 0.4563 0.027 Uiso 0.252(19) 1 calc PR B 2
C59A C 0.8788(19) 0.7152(11) 0.5299(10) 0.024(5) Uani 0.252(19) 1 d PDU B 2
H59D H 0.8121 0.6778 0.5251 0.037 Uiso 0.252(19) 1 calc PR B 2
H59E H 0.8736 0.7269 0.5699 0.037 Uiso 0.252(19) 1 calc PR B 2
H59F H 0.9851 0.6988 0.5167 0.037 Uiso 0.252(19) 1 calc PR B 2
C60A C 0.877(3) 0.8455(12) 0.5256(11) 0.031(5) Uani 0.252(19) 1 d PDU B 2
H60D H 0.8813 0.8859 0.4990 0.047 Uiso 0.252(19) 1 calc PR B 2
H60E H 0.9796 0.8326 0.5387 0.047 Uiso 0.252(19) 1 calc PR B 2
H60F H 0.8037 0.8581 0.5580 0.047 Uiso 0.252(19) 1 calc PR B 2
C61 C 0.5605(4) 0.7779(2) 0.54268(15) 0.0176(7) Uani 1 1 d . B .
H61 H 0.6087 0.7558 0.5739 0.021 Uiso 1 1 calc R . .
C62 C 0.4038(4) 0.79886(18) 0.54912(15) 0.0133(6) Uani 1 1 d . . .
C63 C 0.3095(4) 0.79249(19) 0.60550(15) 0.0156(7) Uani 1 1 d . B .
H63 H 0.2139 0.8257 0.6041 0.019 Uiso 1 1 calc R . .
C64 C 0.2604(4) 0.7180(2) 0.61587(19) 0.0249(8) Uani 1 1 d . . .
H64A H 0.2018 0.7058 0.5849 0.037 Uiso 1 1 calc R B .
H64B H 0.1958 0.7162 0.6517 0.037 Uiso 1 1 calc R . .
H64C H 0.3519 0.6841 0.6177 0.037 Uiso 1 1 calc R . .
C65 C 0.3943(5) 0.8137(2) 0.65461(16) 0.0247(8) Uani 1 1 d . . .
H65A H 0.4823 0.7788 0.6599 0.037 Uiso 1 1 calc R B .
H65B H 0.3243 0.8157 0.6892 0.037 Uiso 1 1 calc R . .
H65C H 0.4309 0.8603 0.6464 0.037 Uiso 1 1 calc R . .
C66 C 0.3371(4) 0.82792(19) 0.50140(15) 0.0151(7) Uani 1 1 d . B .
H66 H 0.2296 0.8420 0.5045 0.018 Uiso 1 1 calc R . .
C67 C 0.4199(3) 0.83729(18) 0.44954(15) 0.0123(6) Uani 1 1 d . . .
C68 C 0.3331(4) 0.8702(2) 0.40140(15) 0.0178(7) Uani 1 1 d . B .
H68 H 0.4051 0.8684 0.3663 0.021 Uiso 1 1 calc R . .
C69 C 0.2729(5) 0.9472(2) 0.41156(18) 0.0297(10) Uani 1 1 d . . .
H69A H 0.2014 0.9501 0.4457 0.045 Uiso 1 1 calc R B .
H69B H 0.2192 0.9664 0.3791 0.045 Uiso 1 1 calc R . .
H69C H 0.3594 0.9748 0.4164 0.045 Uiso 1 1 calc R . .
C70 C 0.1966(5) 0.8289(3) 0.39126(19) 0.0352(11) Uani 1 1 d . . .
H70A H 0.2309 0.7782 0.3900 0.053 Uiso 1 1 calc R B .
H70B H 0.1564 0.8446 0.3553 0.053 Uiso 1 1 calc R . .
H70C H 0.1155 0.8374 0.4221 0.053 Uiso 1 1 calc R . .
C71 C 0.7343(5) 0.4736(3) 0.8180(2) 0.0454(14) Uani 1 1 d . . .
H71A H 0.7887 0.5166 0.8197 0.054 Uiso 1 1 calc R . .
H71B H 0.7514 0.4563 0.7789 0.054 Uiso 1 1 calc R . .
Cl1 Cl 0.81137(16) 0.40880(11) 0.86418(7) 0.0757(6) Uani 1 1 d . . .
Cl2 Cl 0.53820(14) 0.49523(7) 0.83471(6) 0.0427(3) Uani 1 1 d . . .
F1 F 0.7344(3) 0.16228(14) 0.95815(10) 0.0322(6) Uani 1 1 d . . .
F2 F 0.5196(2) 0.15223(14) 0.88816(11) 0.0326(6) Uani 1 1 d . . .
F3 F 0.7785(3) 0.20830(14) 0.85236(12) 0.0407(7) Uani 1 1 d . . .
F4 F 0.7256(3) 0.08256(14) 0.81674(10) 0.0297(6) Uani 1 1 d . . .
F5 F 0.9414(3) 0.09191(14) 0.88742(12) 0.0372(7) Uani 1 1 d . . .
F6 F 0.6800(3) 0.03747(14) 0.92285(11) 0.0345(6) Uani 1 1 d . . .
N1 N 0.5402(3) 0.09489(17) 0.05815(14) 0.0188(6) Uani 1 1 d . . .
N2 N 0.3912(4) 0.63908(18) 0.47038(15) 0.0242(7) Uani 1 1 d . . .
P1 P 0.24124(9) 0.28733(5) 0.03827(4) 0.01145(16) Uani 1 1 d . . .
P2 P 0.68533(11) 0.71901(5) 0.33290(4) 0.01729(19) Uani 1 1 d D . .
Sb1 Sb 0.73103(3) 0.122823(13) 0.887377(11) 0.01676(5) Uani 1 1 d . . .
F7 F 0.6129(4) 0.5466(2) 0.55738(15) 0.0444(10) Uani 0.894(5) 1 d PDU C 1
F8 F 0.6385(5) 0.64138(18) 0.63425(17) 0.0284(9) Uani 0.894(5) 1 d PDU C 1
F9 F 0.4684(3) 0.53560(18) 0.65956(17) 0.0435(9) Uani 0.894(5) 1 d PDU C 1
F10 F 0.7093(4) 0.44432(15) 0.62855(18) 0.0508(11) Uani 0.894(5) 1 d PDU C 1
F11 F 0.8771(4) 0.5497(2) 0.60306(17) 0.0429(10) Uani 0.894(5) 1 d PDU C 1
F12 F 0.7336(4) 0.5397(2) 0.70510(14) 0.0379(9) Uani 0.894(5) 1 d PDU C 1
Sb2 Sb 0.67310(12) 0.54277(3) 0.63136(5) 0.02047(15) Uani 0.894(5) 1 d PDU C 1
F7A F 0.675(3) 0.5733(14) 0.5410(7) 0.035(6) Uani 0.106(5) 1 d PDU C 2
F8A F 0.621(4) 0.6261(11) 0.6445(13) 0.032(9) Uani 0.106(5) 1 d PDU C 2
F9A F 0.520(2) 0.5073(15) 0.6228(14) 0.060(8) Uani 0.106(5) 1 d PDU C 2
F10A F 0.806(3) 0.4548(10) 0.5874(11) 0.048(7) Uani 0.106(5) 1 d PDU C 2
F11A F 0.905(2) 0.5779(13) 0.6058(11) 0.022(6) Uani 0.106(5) 1 d PDU C 2
F12A F 0.757(3) 0.5111(13) 0.6884(8) 0.028(6) Uani 0.106(5) 1 d PDU C 2
Sb2A Sb 0.7167(10) 0.5412(3) 0.6145(4) 0.0228(12) Uani 0.106(5) 1 d PDU C 2

loop_
_atom_site_aniso_label
_atom_site_aniso_U_11
_atom_site_aniso_U_22
_atom_site_aniso_U_33
_atom_site_aniso_U_23
_atom_site_aniso_U_13
_atom_site_aniso_U_12
Au1 0.01354(6) 0.01271(7) 0.01518(7) 0.00156(5) 0.00063(5) 0.00280(4)
Au2 0.02253(7) 0.01759(8) 0.02349(8) 0.00245(6) 0.00139(6) -0.00677(5)
C1 0.0200(16) 0.0207(19) 0.0097(16) 0.0020(14) 0.0004(13) 0.0013(14)
C2 0.034(2) 0.023(2) 0.022(2) -0.0023(17) -0.0015(17) 0.0161(17)
C3 0.0218(17) 0.0171(18) 0.0157(18) 0.0052(14) 0.0014(14) -0.0001(14)
C4 0.031(2) 0.028(2) 0.022(2) 0.0128(17) 0.0014(17) 0.0052(17)
C5 0.032(2) 0.025(2) 0.026(2) 0.0072(18) -0.0010(17) -0.0079(17)
C6 0.0207(18) 0.027(2) 0.028(2) 0.0091(18) 0.0074(16) 0.0001(15)
C7 0.0160(15) 0.0200(18) 0.0139(17) -0.0022(14) -0.0036(13) 0.0001(13)
C8 0.0284(19) 0.026(2) 0.018(2) -0.0049(16) 0.0007(16) 0.0022(16)
C9 0.0191(17) 0.031(2) 0.030(2) -0.0020(18) -0.0084(16) 0.0041(16)
C10 0.0249(18) 0.035(2) 0.019(2) 0.0021(17) -0.0035(16) -0.0093(17)
C11 0.0109(13) 0.0104(15) 0.0124(16) 0.0015(12) 0.0011(12) 0.0006(11)
C12 0.0157(15) 0.0124(16) 0.0151(17) 0.0007(13) -0.0006(13) 0.0034(12)
C13 0.0250(18) 0.0202(19) 0.0176(19) 0.0029(15) 0.0009(15) 0.0089(15)
C14 0.0140(14) 0.0126(17) 0.0193(18) -0.0032(14) 0.0006(13) 0.0019(12)
C15 0.0260(18) 0.0188(19) 0.025(2) -0.0029(16) 0.0011(16) 0.0104(15)
C16 0.0117(13) 0.0117(16) 0.0165(17) -0.0031(13) 0.0017(12) -0.0024(12)
C17 0.0189(16) 0.0197(19) 0.0169(19) -0.0050(15) 0.0042(14) 0.0018(14)
C18 0.0116(13) 0.0132(16) 0.0123(16) 0.0012(13) 0.0010(12) -0.0017(12)
C19 0.0204(16) 0.023(2) 0.0119(17) -0.0017(15) 0.0007(14) 0.0004(14)
C20 0.0091(13) 0.0102(15) 0.0143(16) 0.0016(13) -0.0012(12) -0.0024(11)
C21 0.0120(13) 0.0110(15) 0.0080(15) 0.0018(12) 0.0000(11) 0.0006(11)
C22 0.0105(13) 0.0118(15) 0.0100(16) 0.0038(12) 0.0000(11) -0.0033(11)
C23 0.0118(14) 0.0139(17) 0.0197(18) 0.0041(14) -0.0004(13) -0.0043(12)
C24 0.0271(19) 0.021(2) 0.025(2) 0.0027(16) -0.0062(16) -0.0129(15)
C25 0.0179(16) 0.023(2) 0.027(2) 0.0071(17) -0.0002(15) -0.0062(14)
C26 0.0098(13) 0.0142(16) 0.0146(17) 0.0039(13) -0.0019(12) -0.0015(12)
C27 0.0105(13) 0.0150(16) 0.0109(16) 0.0046(13) 0.0007(12) -0.0003(12)
C28 0.0112(14) 0.0162(17) 0.0192(18) 0.0054(14) -0.0073(13) 0.0006(12)
C29 0.0188(16) 0.0173(18) 0.024(2) 0.0012(15) -0.0040(15) 0.0048(14)
C30 0.0204(17) 0.0213(19) 0.022(2) 0.0120(16) -0.0050(15) -0.0033(14)
C31 0.0101(13) 0.0106(15) 0.0177(18) 0.0024(13) -0.0016(12) -0.0020(11)
C32 0.0082(13) 0.0151(16) 0.0131(16) -0.0008(13) -0.0006(12) -0.0011(11)
C33 0.0097(13) 0.0134(16) 0.0232(19) 0.0065(14) -0.0041(13) -0.0033(12)
C34 0.0217(17) 0.0198(19) 0.032(2) 0.0043(17) -0.0104(16) -0.0072(15)
C35 0.0129(15) 0.026(2) 0.033(2) 0.0080(18) 0.0029(15) -0.0031(14)
C36 0.0251(18) 0.0176(19) 0.025(2) -0.0005(16) -0.0013(16) -0.0058(15)
C37 0.032(2) 0.024(2) 0.029(2) 0.0044(18) 0.0059(18) -0.0076(17)
C38 0.025(3) 0.008(3) 0.025(4) 0.000(2) 0.009(3) 0.000(2)
C39 0.039(3) 0.021(3) 0.032(4) -0.009(3) 0.013(3) 0.005(3)
C40 0.035(3) 0.009(3) 0.044(5) 0.002(3) 0.001(4) 0.003(3)
C41 0.021(3) 0.019(3) 0.031(3) 0.004(2) 0.000(2) 0.005(2)
C38A 0.028(7) 0.024(7) 0.023(8) 0.004(6) 0.018(6) 0.007(6)
C39A 0.041(7) 0.030(7) 0.047(9) 0.008(7) 0.016(7) 0.025(6)
C40A 0.051(9) 0.016(7) 0.043(10) -0.006(7) 0.006(9) -0.001(7)
C41A 0.036(7) 0.024(7) 0.037(8) 0.005(6) -0.001(6) 0.014(6)
C42 0.037(4) 0.026(4) 0.012(4) -0.010(3) 0.000(3) -0.008(3)
C43 0.049(4) 0.044(5) 0.011(3) -0.003(3) -0.001(3) -0.004(3)
C44 0.049(5) 0.037(4) 0.025(4) -0.008(3) -0.005(3) -0.018(4)
C45 0.033(4) 0.047(4) 0.024(4) -0.007(3) -0.012(3) 0.000(3)
C42A 0.031(8) 0.021(8) 0.023(9) -0.005(7) -0.004(7) 0.000(7)
C43A 0.043(8) 0.035(8) 0.019(8) -0.011(6) -0.008(6) -0.005(7)
C44A 0.035(7) 0.034(7) 0.020(7) 0.001(6) -0.012(6) -0.011(6)
C45A 0.053(8) 0.030(8) 0.028(7) -0.013(6) 0.004(6) -0.009(7)
C46 0.0129(14) 0.0130(16) 0.0160(17) 0.0020(13) 0.0007(13) 0.0015(12)
C47 0.0157(15) 0.0163(17) 0.0113(16) 0.0052(13) 0.0024(12) 0.0024(13)
C48 0.0300(19) 0.021(2) 0.0163(19) 0.0003(15) 0.0070(15) -0.0024(15)
C49 0.0116(14) 0.0164(17) 0.0154(17) 0.0061(14) 0.0020(12) 0.0008(12)
C50 0.0278(19) 0.025(2) 0.022(2) 0.0048(17) 0.0099(16) -0.0061(16)
C51 0.0131(14) 0.0108(16) 0.0168(18) 0.0030(13) -0.0003(13) 0.0014(12)
C52 0.0255(18) 0.0169(19) 0.028(2) 0.0017(16) 0.0009(16) -0.0054(15)
C53 0.0104(13) 0.0162(17) 0.0142(17) -0.0007(13) 0.0013(12) -0.0002(12)
C54 0.035(2) 0.021(2) 0.030(2) -0.0107(18) 0.0125(18) -0.0168(17)
C55 0.0099(13) 0.0156(16) 0.0094(16) 0.0033(13) 0.0016(11) 0.0002(12)
C56 0.0114(13) 0.0148(16) 0.0086(15) 0.0011(13) 0.0025(12) -0.0012(12)
C57 0.0109(14) 0.0225(19) 0.0177(19) 0.0077(15) 0.0015(13) 0.0013(13)
C58 0.012(3) 0.051(4) 0.029(4) 0.016(3) 0.000(3) 0.001(3)
C59 0.024(3) 0.044(4) 0.032(4) 0.017(3) 0.003(3) 0.007(3)
C60 0.021(3) 0.066(6) 0.033(4) 0.019(4) -0.008(3) -0.013(3)
C58A 0.010(7) 0.035(7) 0.019(8) 0.016(6) 0.004(6) 0.008(6)
C59A 0.014(6) 0.033(8) 0.023(8) 0.005(6) 0.001(5) 0.013(5)
C60A 0.019(6) 0.044(9) 0.032(8) 0.002(7) -0.012(6) 0.000(7)
C61 0.0138(15) 0.027(2) 0.0125(17) 0.0088(15) -0.0019(13) -0.0037(13)
C62 0.0148(14) 0.0149(17) 0.0104(16) 0.0008(13) 0.0002(12) -0.0044(12)
C63 0.0156(15) 0.0174(18) 0.0127(17) 0.0034(14) 0.0034(13) -0.0015(13)
C64 0.0242(18) 0.020(2) 0.029(2) 0.0019(17) 0.0093(16) -0.0061(15)
C65 0.030(2) 0.033(2) 0.0108(18) 0.0004(16) 0.0001(15) -0.0012(17)
C66 0.0092(13) 0.0215(18) 0.0143(17) 0.0030(14) 0.0005(12) -0.0034(12)
C67 0.0090(13) 0.0156(16) 0.0122(16) 0.0017(13) -0.0003(12) -0.0020(11)
C68 0.0136(14) 0.029(2) 0.0108(17) 0.0052(15) -0.0016(13) -0.0006(14)
C69 0.033(2) 0.033(2) 0.019(2) 0.0086(18) -0.0017(17) 0.0128(18)
C70 0.027(2) 0.057(3) 0.025(2) 0.013(2) -0.0150(18) -0.018(2)
C71 0.023(2) 0.072(4) 0.040(3) 0.032(3) -0.004(2) -0.014(2)
Cl1 0.0343(7) 0.1152(15) 0.0704(11) 0.0646(11) 0.0003(7) 0.0022(8)
Cl2 0.0367(6) 0.0389(7) 0.0476(8) 0.0054(6) 0.0102(5) 0.0057(5)
F1 0.0340(13) 0.0423(16) 0.0220(13) -0.0144(12) -0.0048(10) -0.0066(11)
F2 0.0147(10) 0.0452(16) 0.0369(15) -0.0143(13) -0.0008(10) 0.0054(10)
F3 0.0521(17) 0.0276(14) 0.0425(17) 0.0049(13) 0.0042(14) -0.0133(12)
F4 0.0278(12) 0.0421(15) 0.0198(13) -0.0123(11) 0.0039(10) -0.0072(11)
F5 0.0168(11) 0.0402(16) 0.0553(19) -0.0143(14) -0.0055(11) 0.0005(10)
F6 0.0446(15) 0.0276(14) 0.0316(15) 0.0056(11) 0.0017(12) -0.0105(11)
N1 0.0199(14) 0.0175(16) 0.0176(16) 0.0034(13) 0.0003(12) 0.0019(12)
N2 0.0270(16) 0.0180(17) 0.0280(19) 0.0020(14) -0.0001(14) -0.0077(13)
P1 0.0113(3) 0.0112(4) 0.0108(4) 0.0022(3) -0.0001(3) 0.0024(3)
P2 0.0200(4) 0.0123(4) 0.0186(5) -0.0017(4) 0.0041(4) -0.0017(3)
Sb1 0.01462(10) 0.01953(12) 0.01600(12) -0.00354(10) 0.00153(9) -0.00250(9)
F7 0.056(2) 0.045(2) 0.0331(19) -0.0147(16) -0.0243(17) 0.0135(17)
F8 0.042(2) 0.0164(14) 0.0259(18) -0.0006(14) -0.0028(14) 0.0003(14)
F9 0.0230(14) 0.0418(19) 0.066(3) 0.0087(17) -0.0039(15) -0.0097(13)
F10 0.054(2) 0.0168(15) 0.084(3) -0.0027(16) -0.024(2) 0.0048(14)
F11 0.0255(16) 0.051(3) 0.048(2) 0.013(2) 0.0062(15) 0.0050(16)
F12 0.0440(19) 0.044(2) 0.0281(18) 0.0121(16) -0.0123(15) -0.0112(16)
Sb2 0.0200(3) 0.01732(17) 0.0249(3) 0.00058(19) -0.0081(2) -0.00065(17)
F7A 0.032(9) 0.043(10) 0.031(10) 0.003(8) -0.023(7) 0.001(7)
F8A 0.031(11) 0.033(12) 0.032(12) 0.001(8) -0.001(8) -0.007(8)
F9A 0.046(10) 0.064(11) 0.073(11) 0.005(9) -0.015(8) -0.020(8)
F10A 0.057(10) 0.035(10) 0.052(11) -0.001(8) -0.019(8) 0.004(8)
F11A 0.023(9) 0.024(9) 0.017(8) 0.008(7) -0.003(7) 0.000(7)
F12A 0.034(9) 0.024(9) 0.025(9) 0.001(7) 0.002(7) -0.003(7)
Sb2A 0.021(2) 0.0268(16) 0.023(3) -0.0052(17) -0.0094(19) -0.0032(16)

loop_
_atom_type_symbol
_atom_type_description
_atom_type_scat_dispersion_real
_atom_type_scat_dispersion_imag
_atom_type_scat_source
C C 0.0033 0.0016 'International Tables Vol C Tables 4.2.6.8 and 6.1.1.4'
H H 0.0000 0.0000 'International Tables Vol C Tables 4.2.6.8 and 6.1.1.4'
N N 0.0061 0.0033 'International Tables Vol C Tables 4.2.6.8 and 6.1.1.4'
F F 0.0171 0.0103 'International Tables Vol C Tables 4.2.6.8 and 6.1.1.4'
P P 0.1023 0.0942 'International Tables Vol C Tables 4.2.6.8 and 6.1.1.4'
Sb Sb -0.5866 1.5461 'International Tables Vol C Tables 4.2.6.8 and 6.1.1.4'
Au Au -2.0133 8.8022 'International Tables Vol C Tables 4.2.6.8 and 6.1.1.4'
Cl Cl 0.1484 0.1585 'International Tables Vol C Tables 4.2.6.8 and 6.1.1.4'

loop_
_geom_angle_atom_site_label_1
_geom_angle_atom_site_label_2
_geom_angle_atom_site_label_3
_geom_angle
N1 Au1 P1 170.86(9)
N2 Au2 P2 170.85(10)
N1 C1 C2 178.6(4)
C1 C2 H2A 109.5
C1 C2 H2B 109.5
H2A C2 H2B 109.5
C1 C2 H2C 109.5
H2A C2 H2C 109.5
H2B C2 H2C 109.5
C5 C3 C6 109.5(3)
C5 C3 C4 109.3(3)
C6 C3 C4 104.9(3)
C5 C3 P1 108.4(3)
C6 C3 P1 107.2(3)
C4 C3 P1 117.3(3)
C3 C4 H4A 109.5
C3 C4 H4B 109.5
H4A C4 H4B 109.5
C3 C4 H4C 109.5
H4A C4 H4C 109.5
H4B C4 H4C 109.5
C3 C5 H5A 109.5
C3 C5 H5B 109.5
H5A C5 H5B 109.5
C3 C5 H5C 109.5
H5A C5 H5C 109.5
H5B C5 H5C 109.5
C3 C6 H6A 109.5
C3 C6 H6B 109.5
H6A C6 H6B 109.5
C3 C6 H6C 109.5
H6A C6 H6C 109.5
H6B C6 H6C 109.5
C9 C7 C8 108.7(3)
C9 C7 C10 107.5(3)
C8 C7 C10 107.2(3)
C9 C7 P1 119.4(3)
C8 C7 P1 108.0(2)
C10 C7 P1 105.4(2)
C7 C8 H8A 109.5
C7 C8 H8B 109.5
H8A C8 H8B 109.5
C7 C8 H8C 109.5
H8A C8 H8C 109.5
H8B C8 H8C 109.5
C7 C9 H9A 109.5
C7 C9 H9B 109.5
H9A C9 H9B 109.5
C7 C9 H9C 109.5
H9A C9 H9C 109.5
H9B C9 H9C 109.5
C7 C10 H10A 109.5
C7 C10 H10B 109.5
H10A C10 H10B 109.5
C7 C10 H10C 109.5
H10A C10 H10C 109.5
H10B C10 H10C 109.5
C12 C11 C20 118.3(3)
C12 C11 P1 121.4(3)
C20 C11 P1 120.3(2)
C14 C12 C11 121.0(3)
C14 C12 C13 116.6(3)
C11 C12 C13 122.3(3)
C12 C13 H13A 109.5
C12 C13 H13B 109.5
H13A C13 H13B 109.5
C12 C13 H13C 109.5
H13A C13 H13C 109.5
H13B C13 H13C 109.5
C16 C14 C12 120.4(3)
C16 C14 C15 119.9(3)
C12 C14 C15 119.7(3)
C14 C15 H15A 109.5
C14 C15 H15B 109.5
H15A C15 H15B 109.5
C14 C15 H15C 109.5
H15A C15 H15C 109.5
H15B C15 H15C 109.5
C14 C16 C18 119.5(3)
C14 C16 C17 119.6(3)
C18 C16 C17 120.9(3)
C16 C17 H17A 109.5
C16 C17 H17B 109.5
H17A C17 H17B 109.5
C16 C17 H17C 109.5
H17A C17 H17C 109.5
H17B C17 H17C 109.5
C16 C18 C20 121.1(3)
C16 C18 C19 117.9(3)
C20 C18 C19 121.0(3)
C18 C19 H19A 109.5
C18 C19 H19B 109.5
H19A C19 H19B 109.5
C18 C19 H19C 109.5
H19A C19 H19C 109.5
H19B C19 H19C 109.5
C18 C20 C11 119.4(3)
C18 C20 C21 113.7(3)
C11 C20 C21 126.8(3)
C22 C21 C32 118.4(3)
C22 C21 C20 120.4(3)
C32 C21 C20 119.3(3)
C26 C22 C21 119.0(3)
C26 C22 C23 118.6(3)
C21 C22 C23 122.4(3)
C24 C23 C22 112.6(3)
C24 C23 C25 109.1(3)
C22 C23 C25 111.0(3)
C24 C23 H23 108.0
C22 C23 H23 108.0
C25 C23 H23 108.0
C23 C24 H24A 109.5
C23 C24 H24B 109.5
H24A C24 H24B 109.5
C23 C24 H24C 109.5
H24A C24 H24C 109.5
H24B C24 H24C 109.5
C23 C25 H25A 109.5
C23 C25 H25B 109.5
H25A C25 H25B 109.5
C23 C25 H25C 109.5
H25A C25 H25C 109.5
H25B C25 H25C 109.5
C27 C26 C22 122.8(3)
C27 C26 H26 118.6
C22 C26 H26 118.6
C26 C27 C31 117.6(3)
C26 C27 C28 121.4(3)
C31 C27 C28 121.0(3)
C30 C28 C27 112.3(3)
C30 C28 C29 111.0(3)
C27 C28 C29 111.2(3)
C30 C28 H28 107.4
C27 C28 H28 107.4
C29 C28 H28 107.4
C28 C29 H29A 109.5
C28 C29 H29B 109.5
H29A C29 H29B 109.5
C28 C29 H29C 109.5
H29A C29 H29C 109.5
H29B C29 H29C 109.5
C28 C30 H30A 109.5
C28 C30 H30B 109.5
H30A C30 H30B 109.5
C28 C30 H30C 109.5
H30A C30 H30C 109.5
H30B C30 H30C 109.5
C32 C31 C27 122.1(3)
C32 C31 H31 119.0
C27 C31 H31 119.0
C31 C32 C21 120.0(3)
C31 C32 C33 117.8(3)
C21 C32 C33 122.0(3)
C32 C33 C35 110.8(3)
C32 C33 C34 112.3(3)
C35 C33 C34 109.4(3)
C32 C33 H33 108.1
C35 C33 H33 108.1
C34 C33 H33 108.1
C33 C34 H34A 109.5
C33 C34 H34B 109.5
H34A C34 H34B 109.5
C33 C34 H34C 109.5
H34A C34 H34C 109.5
H34B C34 H34C 109.5
C33 C35 H35A 109.5
C33 C35 H35B 109.5
H35A C35 H35B 109.5
C33 C35 H35C 109.5
H35A C35 H35C 109.5
H35B C35 H35C 109.5
N2 C36 C37 179.0(5)
C36 C37 H37A 109.5
C36 C37 H37B 109.5
H37A C37 H37B 109.5
C36 C37 H37C 109.5
H37A C37 H37C 109.5
H37B C37 H37C 109.5
C41 C38 C40 108.2(6)
C41 C38 C39 110.8(6)
C40 C38 C39 106.2(6)
C41 C38 P2 107.7(4)
C40 C38 P2 105.3(5)
C39 C38 P2 118.1(5)
C41A C38A C39A 108.5(12)
C41A C38A C40A 107.0(12)
C39A C38A C40A 105.7(12)
C41A C38A P2 111.0(8)
C39A C38A P2 114.3(9)
C40A C38A P2 109.9(10)
C38A C39A H39D 109.5
C38A C39A H39E 109.5
H39D C39A H39E 109.5
C38A C39A H39F 109.5
H39D C39A H39F 109.5
H39E C39A H39F 109.5
C38A C40A H40D 109.5
C38A C40A H40E 109.5
H40D C40A H40E 109.5
C38A C40A H40F 109.5
H40D C40A H40F 109.5
H40E C40A H40F 109.5
C38A C41A H41D 109.5
C38A C41A H41E 109.5
H41D C41A H41E 109.5
C38A C41A H41F 109.5
H41D C41A H41F 109.5
H41E C41A H41F 109.5
C45 C42 C44 108.3(7)
C45 C42 C43 106.0(6)
C44 C42 C43 106.6(6)
C45 C42 P2 108.3(5)
C44 C42 P2 106.8(5)
C43 C42 P2 120.5(6)
C44A C42A C43A 110.9(12)
C44A C42A C45A 112.5(12)
C43A C42A C45A 110.5(12)
C44A C42A P2 102.3(9)
C43A C42A P2 103.8(10)
C45A C42A P2 116.4(11)
C42A C43A H43D 109.5
C42A C43A H43E 109.5
H43D C43A H43E 109.5
C42A C43A H43F 109.5
H43D C43A H43F 109.5
H43E C43A H43F 109.5
C42A C44A H44D 109.5
C42A C44A H44E 109.5
H44D C44A H44E 109.5
C42A C44A H44F 109.5
H44D C44A H44F 109.5
H44E C44A H44F 109.5
C42A C45A H45D 109.5
C42A C45A H45E 109.5
H45D C45A H45E 109.5
C42A C45A H45F 109.5
H45D C45A H45F 109.5
H45E C45A H45F 109.5
C47 C46 C55 119.0(3)
C47 C46 P2 121.0(3)
C55 C46 P2 120.0(3)
C49 C47 C46 120.7(3)
C49 C47 C48 116.3(3)
C46 C47 C48 122.9(3)
C47 C48 H48A 109.5
C47 C48 H48B 109.5
H48A C48 H48B 109.5
C47 C48 H48C 109.5
H48A C48 H48C 109.5
H48B C48 H48C 109.5
C51 C49 C47 120.3(3)
C51 C49 C50 120.1(3)
C47 C49 C50 119.6(3)
C49 C50 H50A 109.5
C49 C50 H50B 109.5
H50A C50 H50B 109.5
C49 C50 H50C 109.5
H50A C50 H50C 109.5
H50B C50 H50C 109.5
C49 C51 C53 119.9(3)
C49 C51 C52 120.1(3)
C53 C51 C52 120.0(3)
C51 C52 H52A 109.5
C51 C52 H52B 109.5
H52A C52 H52B 109.5
C51 C52 H52C 109.5
H52A C52 H52C 109.5
H52B C52 H52C 109.5
C51 C53 C55 121.0(3)
C51 C53 C54 117.0(3)
C55 C53 C54 121.9(3)
C53 C54 H54A 109.5
C53 C54 H54B 109.5
H54A C54 H54B 109.5
C53 C54 H54C 109.5
H54A C54 H54C 109.5
H54B C54 H54C 109.5
C53 C55 C46 119.1(3)
C53 C55 C56 113.3(3)
C46 C55 C56 127.6(3)
C67 C56 C57 118.3(3)
C67 C56 C55 120.6(3)
C57 C56 C55 119.2(3)
C61 C57 C56 119.9(3)
C61 C57 C58 117.7(5)
C56 C57 C58 122.3(5)
C61 C57 C58A 116.1(11)
C56 C57 C58A 122.5(10)
C58 C57 C58A 10.5(6)
C60 C58 C57 110.7(6)
C60 C58 C59 110.2(7)
C57 C58 C59 112.0(6)
C60 C58 H58 107.9
C57 C58 H58 107.9
C59 C58 H58 107.9
C57 C58A C59A 111.6(14)
C57 C58A C60A 111.5(13)
C59A C58A C60A 105.9(15)
C57 C58A H58A 109.2
C59A C58A H58A 109.2
C60A C58A H58A 109.2
C58A C59A H59D 109.5
C58A C59A H59E 109.5
H59D C59A H59E 109.5
C58A C59A H59F 109.5
H59D C59A H59F 109.5
H59E C59A H59F 109.5
C58A C60A H60D 109.5
C58A C60A H60E 109.5
H60D C60A H60E 109.5
C58A C60A H60F 109.5
H60D C60A H60F 109.5
H60E C60A H60F 109.5
C62 C61 C57 122.3(3)
C62 C61 H61 118.8
C57 C61 H61 118.8
C61 C62 C66 116.7(3)
C61 C62 C63 122.0(3)
C66 C62 C63 121.3(3)
C62 C63 C65 112.2(3)
C62 C63 C64 111.5(3)
C65 C63 C64 110.3(3)
C62 C63 H63 107.6
C65 C63 H63 107.6
C64 C63 H63 107.6
C63 C64 H64A 109.5
C63 C64 H64B 109.5
H64A C64 H64B 109.5
C63 C64 H64C 109.5
H64A C64 H64C 109.5
H64B C64 H64C 109.5
C63 C65 H65A 109.5
C63 C65 H65B 109.5
H65A C65 H65B 109.5
C63 C65 H65C 109.5
H65A C65 H65C 109.5
H65B C65 H65C 109.5
C67 C66 C62 123.3(3)
C67 C66 H66 118.4
C62 C66 H66 118.4
C66 C67 C56 119.4(3)
C66 C67 C68 117.7(3)
C56 C67 C68 122.9(3)
C67 C68 C69 112.5(3)
C67 C68 C70 111.2(3)
C69 C68 C70 108.5(3)
C67 C68 H68 108.1
C69 C68 H68 108.1
C70 C68 H68 108.1
C68 C69 H69A 109.5
C68 C69 H69B 109.5
H69A C69 H69B 109.5
C68 C69 H69C 109.5
H69A C69 H69C 109.5
H69B C69 H69C 109.5
C68 C70 H70A 109.5
C68 C70 H70B 109.5
H70A C70 H70B 109.5
C68 C70 H70C 109.5
H70A C70 H70C 109.5
H70B C70 H70C 109.5
Cl2 C71 Cl1 112.0(3)
Cl2 C71 H71A 109.2
Cl1 C71 H71A 109.2
Cl2 C71 H71B 109.2
Cl1 C71 H71B 109.2
H71A C71 H71B 107.9
C1 N1 Au1 172.3(3)
C36 N2 Au2 168.4(3)
C11 P1 C7 111.64(15)
C11 P1 C3 112.39(16)
C7 P1 C3 111.76(17)
C11 P1 Au1 109.13(10)
C7 P1 Au1 103.50(11)
C3 P1 Au1 107.95(11)
C46 P2 C42A 114.1(5)
C46 P2 C42 110.6(3)
C42A P2 C42 5.6(6)
C46 P2 C38 111.4(2)
C42A P2 C38 106.1(5)
C42 P2 C38 111.6(4)
C46 P2 C38A 111.2(5)
C42A P2 C38A 114.9(6)
C42 P2 C38A 120.5(5)
C38 P2 C38A 11.1(5)
C46 P2 Au2 109.03(12)
C42A P2 Au2 107.8(5)
C42 P2 Au2 105.8(3)
C38 P2 Au2 108.1(2)
C38A P2 Au2 98.4(4)
F1 Sb1 F3 90.04(13)
F1 Sb1 F4 179.26(12)
F3 Sb1 F4 90.56(12)
F1 Sb1 F5 90.09(11)
F3 Sb1 F5 90.53(13)
F4 Sb1 F5 90.34(11)
F1 Sb1 F6 89.75(12)
F3 Sb1 F6 179.08(12)
F4 Sb1 F6 89.64(12)
F5 Sb1 F6 90.37(12)
F1 Sb1 F2 89.79(11)
F3 Sb1 F2 90.55(13)
F4 Sb1 F2 89.78(10)
F5 Sb1 F2 178.91(13)
F6 Sb1 F2 88.55(12)
F10 Sb2 F11 89.26(18)
F10 Sb2 F8 179.55(17)
F11 Sb2 F8 90.35(18)
F10 Sb2 F12 90.03(17)
F11 Sb2 F12 89.78(16)
F8 Sb2 F12 89.76(17)
F10 Sb2 F9 90.62(16)
F11 Sb2 F9 179.8(2)
F8 Sb2 F9 89.78(18)
F12 Sb2 F9 90.35(16)
F10 Sb2 F7 90.41(16)
F11 Sb2 F7 90.02(18)
F8 Sb2 F7 89.81(16)
F12 Sb2 F7 179.52(17)
F9 Sb2 F7 89.85(17)
F11A Sb2A F10A 90.8(11)
F11A Sb2A F8A 91.1(11)
F10A Sb2A F8A 177.3(13)
F11A Sb2A F12A 89.3(10)
F10A Sb2A F12A 89.9(10)
F8A Sb2A F12A 88.2(11)
F11A Sb2A F7A 90.5(10)
F10A Sb2A F7A 91.2(10)
F8A Sb2A F7A 90.6(11)
F12A Sb2A F7A 178.8(11)
F11A Sb2A F9A 177.7(11)
F10A Sb2A F9A 91.2(11)
F8A Sb2A F9A 86.9(12)
F12A Sb2A F9A 92.0(11)
F7A Sb2A F9A 88.2(10)

loop_
_geom_bond_atom_site_label_1
_geom_bond_atom_site_label_2
_geom_bond_distance
Au1 N1 2.062(3)
Au1 P1 2.2723(8)
Au2 N2 2.057(4)
Au2 P2 2.2690(10)
C1 N1 1.134(5)
C1 C2 1.450(5)
C2 H2A 0.9800
C2 H2B 0.9800
C2 H2C 0.9800
C3 C5 1.533(6)
C3 C6 1.545(5)
C3 C4 1.548(5)
C3 P1 1.920(4)
C4 H4A 0.9800
C4 H4B 0.9800
C4 H4C 0.9800
C5 H5A 0.9800
C5 H5B 0.9800
C5 H5C 0.9800
C6 H6A 0.9800
C6 H6B 0.9800
C6 H6C 0.9800
C7 C9 1.524(5)
C7 C8 1.527(5)
C7 C10 1.550(6)
C7 P1 1.908(3)
C8 H8A 0.9800
C8 H8B 0.9800
C8 H8C 0.9800
C9 H9A 0.9800
C9 H9B 0.9800
C9 H9C 0.9800
C10 H10A 0.9800
C10 H10B 0.9800
C10 H10C 0.9800
C11 C12 1.417(4)
C11 C20 1.429(5)
C11 P1 1.875(3)
C12 C14 1.398(5)
C12 C13 1.510(5)
C13 H13A 0.9800
C13 H13B 0.9800
C13 H13C 0.9800
C14 C16 1.397(5)
C14 C15 1.508(5)
C15 H15A 0.9800
C15 H15B 0.9800
C15 H15C 0.9800
C16 C18 1.397(4)
C16 C17 1.508(5)
C17 H17A 0.9800
C17 H17B 0.9800
C17 H17C 0.9800
C18 C20 1.410(5)
C18 C19 1.517(5)
C19 H19A 0.9800
C19 H19B 0.9800
C19 H19C 0.9800
C20 C21 1.511(4)
C21 C22 1.420(4)
C21 C32 1.423(5)
C22 C26 1.399(4)
C22 C23 1.519(5)
C23 C24 1.518(5)
C23 C25 1.540(5)
C23 H23 1.0000
C24 H24A 0.9800
C24 H24B 0.9800
C24 H24C 0.9800
C25 H25A 0.9800
C25 H25B 0.9800
C25 H25C 0.9800
C26 C27 1.385(5)
C26 H26 0.9500
C27 C31 1.396(4)
C27 C28 1.526(4)
C28 C30 1.524(5)
C28 C29 1.533(5)
C28 H28 1.0000
C29 H29A 0.9800
C29 H29B 0.9800
C29 H29C 0.9800
C30 H30A 0.9800
C30 H30B 0.9800
C30 H30C 0.9800
C31 C32 1.386(4)
C31 H31 0.9500
C32 C33 1.526(4)
C33 C35 1.532(6)
C33 C34 1.543(5)
C33 H33 1.0000
C34 H34A 0.9800
C34 H34B 0.9800
C34 H34C 0.9800
C35 H35A 0.9800
C35 H35B 0.9800
C35 H35C 0.9800
C36 N2 1.130(5)
C36 C37 1.453(6)
C37 H37A 0.9800
C37 H37B 0.9800
C37 H37C 0.9800
C38 C41 1.525(8)
C38 C40 1.542(9)
C38 C39 1.552(8)
C38 P2 1.921(7)
C39 H39A 0.9800
C39 H39B 0.9800
C39 H39C 0.9800
C40 H40A 0.9800
C40 H40B 0.9800
C40 H40C 0.9800
C41 H41A 0.9800
C41 H41B 0.9800
C41 H41C 0.9800
C38A C41A 1.548(13)
C38A C39A 1.551(12)
C38A C40A 1.556(13)
C38A P2 1.940(13)
C39A H39D 0.9800
C39A H39E 0.9800
C39A H39F 0.9800
C40A H40D 0.9800
C40A H40E 0.9800
C40A H40F 0.9800
C41A H41D 0.9800
C41A H41E 0.9800
C41A H41F 0.9800
C42 C45 1.537(9)
C42 C44 1.555(9)
C42 C43 1.560(9)
C42 P2 1.920(7)
C43 H43A 0.9800
C43 H43B 0.9800
C43 H43C 0.9800
C44 H44A 0.9800
C44 H44B 0.9800
C44 H44C 0.9800
C45 H45A 0.9800
C45 H45B 0.9800
C45 H45C 0.9800
C42A C44A 1.527(13)
C42A C43A 1.533(13)
C42A C45A 1.534(13)
C42A P2 1.907(13)
C43A H43D 0.9800
C43A H43E 0.9800
C43A H43F 0.9800
C44A H44D 0.9800
C44A H44E 0.9800
C44A H44F 0.9800
C45A H45D 0.9800
C45A H45E 0.9800
C45A H45F 0.9800
C46 C47 1.412(5)
C46 C55 1.423(5)
C46 P2 1.871(4)
C47 C49 1.399(5)
C47 C48 1.503(5)
C48 H48A 0.9800
C48 H48B 0.9800
C48 H48C 0.9800
C49 C51 1.387(5)
C49 C50 1.504(5)
C50 H50A 0.9800
C50 H50B 0.9800
C50 H50C 0.9800
C51 C53 1.402(5)
C51 C52 1.515(5)
C52 H52A 0.9800
C52 H52B 0.9800
C52 H52C 0.9800
C53 C55 1.404(5)
C53 C54 1.516(5)
C54 H54A 0.9800
C54 H54B 0.9800
C54 H54C 0.9800
C55 C56 1.513(5)
C56 C67 1.410(4)
C56 C57 1.413(5)
C57 C61 1.399(5)
C57 C58 1.525(7)
C57 C58A 1.534(15)
C58 C60 1.515(9)
C58 C59 1.544(8)
C58 H58 1.0000
C59 H59A 0.9800
C59 H59B 0.9800
C59 H59C 0.9800
C60 H60A 0.9800
C60 H60B 0.9800
C60 H60C 0.9800
C58A C59A 1.532(15)
C58A C60A 1.566(14)
C58A H58A 1.0000
C59A H59D 0.9800
C59A H59E 0.9800
C59A H59F 0.9800
C60A H60D 0.9800
C60A H60E 0.9800
C60A H60F 0.9800
C61 C62 1.388(4)
C61 H61 0.9500
C62 C66 1.395(5)
C62 C63 1.519(5)
C63 C65 1.524(5)
C63 C64 1.528(5)
C63 H63 1.0000
C64 H64A 0.9800
C64 H64B 0.9800
C64 H64C 0.9800
C65 H65A 0.9800
C65 H65B 0.9800
C65 H65C 0.9800
C66 C67 1.389(5)
C66 H66 0.9500
C67 C68 1.513(5)
C68 C69 1.526(5)
C68 C70 1.535(5)
C68 H68 1.0000
C69 H69A 0.9800
C69 H69B 0.9800
C69 H69C 0.9800
C70 H70A 0.9800
C70 H70B 0.9800
C70 H70C 0.9800
C71 Cl2 1.740(5)
C71 Cl1 1.747(5)
C71 H71A 0.9900
C71 H71B 0.9900
F1 Sb1 1.867(2)
F2 Sb1 1.880(2)
F3 Sb1 1.869(3)
F4 Sb1 1.874(2)
F5 Sb1 1.879(2)
F6 Sb1 1.880(3)
F7 Sb2 1.876(3)
F8 Sb2 1.872(3)
F9 Sb2 1.875(3)
F10 Sb2 1.869(3)
F11 Sb2 1.870(4)
F12 Sb2 1.873(3)
F7A Sb2A 1.885(14)
F8A Sb2A 1.874(15)
F9A Sb2A 1.894(15)
F10A Sb2A 1.857(14)
F11A Sb2A 1.851(14)
F12A Sb2A 1.881(14)
